data_7040980
loop_
_publ_author_name
'Wolska-Pietkiewicz, Ma\/lgorzata'
'Swierkosz, Adam'
'Justyniak, Iwona'
'Grala, Agnieszka'
'Soko\/lowski, Kamil'
'Lewi\'nski, Janusz'

_publ_section_title
;
 Alkylzinc diorganophosphates: synthesis, structural diversity and unique
 ability to incorporate zincoxane units.
;
_journal_issue 47
_journal_name_full 'Dalton transactions (Cambridge, England : 2003)'
_journal_page_first 18813
_journal_page_last 18816
_journal_paper_doi 10.1039/c6dt03324e
_journal_volume 45
_journal_year 2016
_chemical_formula_sum 'C49 H61 O15 P3 Zn5'
_chemical_formula_weight 1309.73
_space_group_crystal_system triclinic
_space_group_IT_number 2
_space_group_name_Hall '-P 1'
_space_group_name_H-M_alt 'P -1'
_symmetry_space_group_name_Hall '-P 1'
_symmetry_space_group_name_H-M 'P -1'
_atom_sites_solution_hydrogens geom
_audit_creation_method SHELXL-2014/6
_audit_update_record
;
2016-08-18 deposited with the CCDC.
2016-10-19 downloaded from the CCDC.
;
_cell_angle_alpha 71.335(10)
_cell_angle_beta 76.664(9)
_cell_angle_gamma 65.261(8)
_cell_formula_units_Z 2
_cell_length_a 12.443(2)
_cell_length_b 12.963(2)
_cell_length_c 20.208(3)
_cell_measurement_reflns_used 3616
_cell_measurement_temperature 100(2)
_cell_measurement_theta_max 26.373
_cell_measurement_theta_min 0.998
_cell_volume 2786.9(8)
_computing_cell_refinement 'Denzo & Scalepak (Otwinowski, Minor, 1997)'
_computing_data_collection 'Collect (Nonius B.V. 1998)'
_computing_data_reduction 'Denzo & Scalepak (Otwinowski, Minor, 1997)'
_computing_structure_refinement 'SHELXL-2014/6 (Sheldrick, 2014)'
_diffrn_ambient_temperature 100(2)
_diffrn_measured_fraction_theta_full 0.652
_diffrn_measured_fraction_theta_max 0.728
_diffrn_measurement_device_type 'Nonius Kappa-CCD'
_diffrn_measurement_method 'area detector \w scans'
_diffrn_radiation_source 'fine-focus sealed tube'
_diffrn_radiation_type MoK\a
_diffrn_radiation_wavelength 0.71073
_diffrn_reflns_av_R_equivalents 0.0659
_diffrn_reflns_av_unetI/netI 0.0899
_diffrn_reflns_Laue_measured_fraction_full 0.652
_diffrn_reflns_Laue_measured_fraction_max 0.728
_diffrn_reflns_limit_h_max 14
_diffrn_reflns_limit_h_min -14
_diffrn_reflns_limit_k_max 14
_diffrn_reflns_limit_k_min -14
_diffrn_reflns_limit_l_max 21
_diffrn_reflns_limit_l_min -22
_diffrn_reflns_number 9546
_diffrn_reflns_point_group_measured_fraction_full 0.652
_diffrn_reflns_point_group_measured_fraction_max 0.728
_diffrn_reflns_theta_full 25.242
_diffrn_reflns_theta_max 24.277
_diffrn_reflns_theta_min 1.788
_exptl_absorpt_coefficient_mu 2.269
_exptl_absorpt_correction_T_max 0.834
_exptl_absorpt_correction_T_min 0.619
_exptl_absorpt_correction_type multi-scan
_exptl_absorpt_process_details 'Scalepak (Otwinowski, Minor, 1997)'
_exptl_crystal_colour colorless
_exptl_crystal_density_diffrn 1.561
_exptl_crystal_description block
_exptl_crystal_F_000 1340
_exptl_crystal_size_max 0.32
_exptl_crystal_size_mid 0.18
_exptl_crystal_size_min 0.08
_refine_diff_density_max 0.816
_refine_diff_density_min -0.711
_refine_diff_density_rms 0.158
_refine_ls_extinction_method none
_refine_ls_goodness_of_fit_ref 1.248
_refine_ls_hydrogen_treatment constr
_refine_ls_matrix_type full
_refine_ls_number_parameters 654
_refine_ls_number_reflns 6575
_refine_ls_number_restraints 0
_refine_ls_restrained_S_all 1.248
_refine_ls_R_factor_all 0.1642
_refine_ls_R_factor_gt 0.1309
_refine_ls_shift/su_max 0.000
_refine_ls_shift/su_mean 0.000
_refine_ls_structure_factor_coef Fsqd
_refine_ls_weighting_details 'w=1/[\s^2^(Fo^2^)+(0.0001P)^2^+86.6748P] where P=(Fo^2^+2Fc^2^)/3'
_refine_ls_weighting_scheme calc
_refine_ls_wR_factor_gt 0.2484
_refine_ls_wR_factor_ref 0.2614
_reflns_Friedel_coverage 0.000
_reflns_number_gt 5174
_reflns_number_total 6575
_reflns_threshold_expression 'I > 2\s(I)'
_cod_data_source_file c6dt03324e2.cif
_cod_data_source_block shelx_comp3
_cod_depositor_comments 'Adding full bibliography for 7040978--7040981.cif.'
_cod_database_code 7040980
_shelx_space_group_comment
;
The symmetry employed for this shelxl refinement is uniquely defined
by the following loop, which should always be used as a source of
symmetry information in preference to the above space-group names.
They are only intended as comments.
;
_shelxl_version_number 2014/6

loop_
_space_group_symop_operation_xyz
'x, y, z'
'-x, -y, -z'

loop_
_atom_site_label
_atom_site_type_symbol
_atom_site_fract_x
_atom_site_fract_y
_atom_site_fract_z
_atom_site_U_iso_or_equiv
_atom_site_adp_type
_atom_site_occupancy
_atom_site_site_symmetry_order
_atom_site_calc_flag
_atom_site_refinement_flags_posn
_atom_site_refinement_flags_adp
C1 C -0.0699(18) 0.556(2) 0.1495(12) 0.059(7) Uani 1 1 d . .
H1A H -0.0444 0.5658 0.1000 0.088 Uiso 1 1 calc R U
H1B H -0.1540 0.5997 0.1566 0.088 Uiso 1 1 calc R U
H1C H -0.0529 0.4746 0.1720 0.088 Uiso 1 1 calc R U
C2 C -0.0339(17) 0.9893(18) 0.3564(13) 0.056(7) Uani 1 1 d . .
H2A H -0.0815 0.9619 0.3973 0.084 Uiso 1 1 calc R U
H2B H -0.0849 1.0484 0.3223 0.084 Uiso 1 1 calc R U
H2C H 0.0120 1.0221 0.3695 0.084 Uiso 1 1 calc R U
C3 C 0.3422(16) 0.494(2) 0.4270(12) 0.055(6) Uani 1 1 d . .
H3A H 0.4245 0.4834 0.4226 0.083 Uiso 1 1 calc R U
H3B H 0.3365 0.4225 0.4275 0.083 Uiso 1 1 calc R U
H3C H 0.3024 0.5160 0.4701 0.083 Uiso 1 1 calc R U
C4 C 0.3784(15) 0.8313(19) 0.1180(11) 0.049(6) Uani 1 1 d . .
H4A H 0.3318 0.8544 0.0803 0.073 Uiso 1 1 calc R U
H4B H 0.4499 0.7649 0.1123 0.073 Uiso 1 1 calc R U
H4C H 0.3987 0.8954 0.1175 0.073 Uiso 1 1 calc R U
C5 C 0.298(2) 0.865(2) 0.4505(12) 0.069(8) Uani 1 1 d . .
H5A H 0.2140 0.9035 0.4627 0.104 Uiso 1 1 calc R U
H5B H 0.3384 0.9149 0.4484 0.104 Uiso 1 1 calc R U
H5C H 0.3280 0.7926 0.4854 0.104 Uiso 1 1 calc R U
C6 C 0.0237(13) 0.4069(16) 0.3948(10) 0.030(5) Uani 1 1 d . .
C7 C 0.0498(18) 0.3444(19) 0.3477(12) 0.051(6) Uani 1 1 d . .
H7 H 0.0954 0.3628 0.3055 0.062 Uiso 1 1 calc R U
C8 C 0.0117(16) 0.2547(18) 0.3595(11) 0.045(6) Uani 1 1 d . .
H8 H 0.0293 0.2141 0.3254 0.054 Uiso 1 1 calc R U
C9 C -0.0542(17) 0.2248(19) 0.4236(12) 0.051(6) Uani 1 1 d . .
H9 H -0.0786 0.1624 0.4326 0.062 Uiso 1 1 calc R U
C10 C -0.0834(16) 0.2858(18) 0.4731(11) 0.039(5) Uani 1 1 d . .
H10 H -0.1280 0.2660 0.5154 0.047 Uiso 1 1 calc R U
C11 C -0.0455(15) 0.3781(18) 0.4596(11) 0.041(5) Uani 1 1 d . .
H11 H -0.0653 0.4210 0.4927 0.049 Uiso 1 1 calc R U
C12 C -0.1966(14) 0.7635(19) 0.4174(11) 0.043(6) Uani 1 1 d . .
C13 C -0.2457(15) 0.7789(19) 0.4835(11) 0.042(5) Uani 1 1 d . .
H13 H -0.2232 0.7174 0.5232 0.050 Uiso 1 1 calc R U
C14 C -0.3287(16) 0.8872(18) 0.4898(11) 0.044(6) Uani 1 1 d . .
H14 H -0.3639 0.8973 0.5344 0.052 Uiso 1 1 calc R U
C15 C -0.3612(18) 0.981(2) 0.4326(11) 0.062(8) Uani 1 1 d . .
H15 H -0.4132 1.0545 0.4382 0.075 Uiso 1 1 calc R U
C16 C -0.3156(16) 0.9627(18) 0.3676(12) 0.048(6) Uani 1 1 d . .
H16 H -0.3409 1.0241 0.3282 0.058 Uiso 1 1 calc R U
C17 C -0.2328(15) 0.8559(17) 0.3583(11) 0.036(5) Uani 1 1 d . .
H17 H -0.2015 0.8455 0.3134 0.043 Uiso 1 1 calc R U
C18 C -0.2132(14) 0.9713(18) 0.1545(10) 0.037(5) Uani 1 1 d . .
C19 C -0.2590(16) 0.892(2) 0.1548(11) 0.046(6) Uani 1 1 d . .
H19 H -0.2244 0.8139 0.1785 0.055 Uiso 1 1 calc R U
C20 C -0.3571(19) 0.929(2) 0.1197(12) 0.065(8) Uani 1 1 d . .
H20 H -0.3923 0.8765 0.1224 0.078 Uiso 1 1 calc R U
C21 C -0.3994(19) 1.037(2) 0.0829(11) 0.055(7) Uani 1 1 d . .
H21 H -0.4616 1.0587 0.0568 0.066 Uiso 1 1 calc R U
C22 C -0.356(2) 1.120(3) 0.0806(16) 0.087(10) Uani 1 1 d . .
H22 H -0.3909 1.1982 0.0559 0.105 Uiso 1 1 calc R U
C23 C -0.2558(17) 1.0822(19) 0.1180(12) 0.052(6) Uani 1 1 d . .
H23 H -0.2213 1.1342 0.1167 0.063 Uiso 1 1 calc R U
C24 C 0.0555(16) 1.0651(18) 0.0876(11) 0.037(5) Uani 1 1 d . .
C25 C 0.0120(15) 1.1200(16) 0.1407(11) 0.037(5) Uani 1 1 d . .
H25 H -0.0336 1.0926 0.1802 0.045 Uiso 1 1 calc R U
C26 C 0.0368(18) 1.2174(19) 0.1350(11) 0.046(5) Uani 1 1 d . .
H26 H 0.0090 1.2531 0.1721 0.055 Uiso 1 1 calc R U
C27 C 0.1009(19) 1.264(2) 0.0765(13) 0.060(7) Uani 1 1 d . .
H27 H 0.1167 1.3295 0.0734 0.072 Uiso 1 1 calc R U
C28 C 0.141(2) 1.207(2) 0.0221(12) 0.064(8) Uani 1 1 d . .
H28 H 0.1833 1.2359 -0.0186 0.077 Uiso 1 1 calc R U
C29 C 0.1187(18) 1.1071(18) 0.0276(11) 0.044(5) Uani 1 1 d . .
H29 H 0.1462 1.0699 -0.0088 0.053 Uiso 1 1 calc R U
C30 C 0.5017(16) 0.3733(17) 0.2493(10) 0.036(5) Uani 1 1 d . .
C31 C 0.5835(17) 0.4017(19) 0.1989(11) 0.049(6) Uani 1 1 d . .
H31 H 0.5619 0.4461 0.1544 0.059 Uiso 1 1 calc R U
C32 C 0.7000(19) 0.366(2) 0.2127(14) 0.071(8) Uani 1 1 d . .
H32 H 0.7580 0.3814 0.1773 0.085 Uiso 1 1 calc R U
C33 C 0.7274(16) 0.305(2) 0.2814(14) 0.065(8) Uani 1 1 d . .
H33 H 0.8029 0.2842 0.2933 0.078 Uiso 1 1 calc R U
C34 C 0.6448(19) 0.2759(19) 0.3297(13) 0.055(6) Uani 1 1 d . .
H34 H 0.6649 0.2322 0.3746 0.066 Uiso 1 1 calc R U
C35 C 0.5322(18) 0.3082(16) 0.3155(12) 0.046(6) Uani 1 1 d . .
H35 H 0.4763 0.2866 0.3502 0.056 Uiso 1 1 calc R U
C36 C 0.3205(16) 0.533(2) 0.0727(9) 0.040(5) Uani 1 1 d . .
C37 C 0.2310(16) 0.608(2) 0.0314(12) 0.061(8) Uani 1 1 d . .
H37 H 0.1836 0.6822 0.0377 0.074 Uiso 1 1 calc R U
C38 C 0.214(2) 0.570(3) -0.0191(15) 0.076(8) Uani 1 1 d . .
H38 H 0.1519 0.6192 -0.0465 0.091 Uiso 1 1 calc R U
C39 C 0.281(2) 0.463(2) -0.0313(11) 0.061(7) Uani 1 1 d . .
H39 H 0.2674 0.4385 -0.0659 0.073 Uiso 1 1 calc R U
C40 C 0.371(2) 0.394(3) 0.0104(14) 0.078(8) Uani 1 1 d . .
H40 H 0.4194 0.3206 0.0026 0.093 Uiso 1 1 calc R U
C41 C 0.397(2) 0.425(2) 0.0632(14) 0.072(8) Uani 1 1 d . .
H41 H 0.4598 0.3765 0.0898 0.086 Uiso 1 1 calc R U
C42 C 0.2772(17) 1.0587(18) 0.2344(13) 0.054(6) Uani 1 1 d . .
H42A H 0.2027 1.0716 0.2650 0.064 Uiso 1 1 calc R U
H42B H 0.2673 1.0437 0.1926 0.064 Uiso 1 1 calc R U
C43 C 0.308(2) 1.163(2) 0.2151(13) 0.061(7) Uani 1 1 d . .
H43A H 0.3494 1.1740 0.1681 0.074 Uiso 1 1 calc R U
H43B H 0.2378 1.2328 0.2187 0.074 Uiso 1 1 calc R U
C44 C 0.385(3) 1.129(3) 0.2687(16) 0.092(10) Uani 1 1 d . .
H44A H 0.3379 1.1495 0.3113 0.111 Uiso 1 1 calc R U
H44B H 0.4400 1.1692 0.2524 0.111 Uiso 1 1 calc R U
C45 C 0.4520(18) 0.999(2) 0.2831(13) 0.059(7) Uani 1 1 d . .
H45A H 0.5253 0.9794 0.2517 0.070 Uiso 1 1 calc R U
H45B H 0.4705 0.9654 0.3313 0.070 Uiso 1 1 calc R U
C46 C 0.5598(18) 0.669(2) 0.2844(13) 0.069(8) Uani 1 1 d . .
H46A H 0.5529 0.7351 0.2439 0.083 Uiso 1 1 calc R U
H46B H 0.5280 0.6181 0.2755 0.083 Uiso 1 1 calc R U
C47 C 0.6880(18) 0.602(2) 0.2988(13) 0.065(7) Uani 1 1 d . .
H47A H 0.7278 0.5407 0.2737 0.078 Uiso 1 1 calc R U
H47B H 0.7315 0.6537 0.2860 0.078 Uiso 1 1 calc R U
C48 C 0.6757(19) 0.551(2) 0.3758(13) 0.060(7) Uani 1 1 d . .
H48A H 0.7469 0.5352 0.3954 0.072 Uiso 1 1 calc R U
H48B H 0.6623 0.4788 0.3866 0.072 Uiso 1 1 calc R U
C49 C 0.5693(19) 0.643(2) 0.4049(11) 0.060(7) Uani 1 1 d . .
H49A H 0.5260 0.6073 0.4453 0.072 Uiso 1 1 calc R U
H49B H 0.5937 0.6951 0.4184 0.072 Uiso 1 1 calc R U
O1 O -0.0482(9) 0.6478(11) 0.2851(6) 0.035(3) Uani 1 1 d . .
O2 O 0.0763(9) 0.6877(10) 0.3518(6) 0.030(3) Uani 1 1 d . .
O3 O 0.0674(10) 0.4928(11) 0.3858(7) 0.039(3) Uani 1 1 d . .
O4 O -0.1124(9) 0.6520(10) 0.4125(6) 0.031(3) Uani 1 1 d . .
O5 O 0.0282(10) 0.7707(11) 0.1371(6) 0.036(3) Uani 1 1 d . .
O6 O 0.0929(11) 0.8549(11) 0.2109(7) 0.042(4) Uani 1 1 d . .
O7 O -0.1168(10) 0.9350(11) 0.1914(6) 0.040(4) Uani 1 1 d . .
O8 O 0.0386(11) 0.9655(11) 0.0879(7) 0.042(4) Uani 1 1 d . .
O11 O 0.3880(9) 0.3974(10) 0.2338(7) 0.035(3) Uani 1 1 d . .
O12 O 0.3424(11) 0.5713(11) 0.1248(7) 0.041(3) Uani 1 1 d . .
O13 O 0.2502(9) 0.7805(10) 0.3071(7) 0.036(3) Uani 1 1 d . .
O14 O 0.3712(10) 0.9589(11) 0.2702(7) 0.041(3) Uani 1 1 d . .
O15 O 0.4972(12) 0.7072(13) 0.3463(8) 0.057(4) Uani 1 1 d . .
09 O 0.3050(9) 0.6073(11) 0.2413(7) 0.035(3) Uani 1 1 d . .
010 O 0.1816(10) 0.5139(11) 0.2116(7) 0.038(3) Uani 1 1 d . .
P1 P -0.0050(4) 0.6264(4) 0.3521(3) 0.0330(12) Uani 1 1 d . .
P2 P 0.0168(4) 0.8738(4) 0.1585(3) 0.0325(12) Uani 1 1 d . .
P3 P 0.2961(4) 0.5278(5) 0.2057(3) 0.0334(13) Uani 1 1 d . .
Zn1 Zn 0.01332(17) 0.6135(2) 0.18904(12) 0.0356(6) Uani 1 1 d . .
Zn2 Zn 0.07311(18) 0.8582(2) 0.31621(12) 0.0361(6) Uani 1 1 d . .
Zn3 Zn 0.26790(18) 0.6177(2) 0.34809(12) 0.0376(6) Uani 1 1 d . .
Zn4 Zn 0.28660(18) 0.7893(2) 0.20746(12) 0.0373(6) Uani 1 1 d . .
Zn5 Zn 0.32477(19) 0.8320(2) 0.35795(13) 0.0398(6) Uani 1 1 d . .

loop_
_atom_site_aniso_label
_atom_site_aniso_U_11
_atom_site_aniso_U_22
_atom_site_aniso_U_33
_atom_site_aniso_U_23
_atom_site_aniso_U_13
_atom_site_aniso_U_12
C1 0.047(13) 0.048(15) 0.066(17) -0.016(12) -0.007(11) -0.001(10)
C2 0.038(12) 0.034(13) 0.087(18) -0.020(12) 0.006(11) -0.008(9)
C3 0.027(11) 0.066(16) 0.067(16) -0.011(13) -0.015(10) -0.012(10)
C4 0.021(10) 0.066(16) 0.055(14) -0.017(12) 0.002(9) -0.014(9)
C5 0.079(17) 0.10(2) 0.062(17) -0.047(16) 0.007(13) -0.059(16)
C6 0.013(8) 0.024(11) 0.044(12) -0.002(9) -0.005(7) -0.002(7)
C7 0.054(13) 0.050(15) 0.065(16) -0.030(13) 0.020(11) -0.036(11)
C8 0.047(12) 0.046(14) 0.049(14) -0.023(11) 0.018(10) -0.028(10)
C9 0.044(12) 0.037(13) 0.071(17) -0.031(12) 0.006(11) -0.008(10)
C10 0.034(10) 0.047(13) 0.041(13) -0.015(11) 0.008(9) -0.023(9)
C11 0.036(11) 0.042(13) 0.045(13) -0.006(10) -0.001(9) -0.020(9)
C12 0.015(9) 0.059(14) 0.056(15) -0.001(12) 0.000(9) -0.025(9)
C13 0.029(10) 0.058(15) 0.048(14) -0.017(11) 0.001(9) -0.024(10)
C14 0.033(10) 0.049(14) 0.031(12) -0.011(11) 0.012(9) -0.005(9)
C15 0.042(12) 0.077(18) 0.037(14) -0.025(13) 0.005(10) 0.010(11)
C16 0.031(11) 0.035(13) 0.069(16) -0.004(11) -0.001(10) -0.011(9)
C17 0.039(11) 0.042(13) 0.043(13) -0.021(10) 0.001(9) -0.027(9)
C18 0.019(9) 0.042(13) 0.035(12) -0.002(10) -0.017(8) 0.005(8)
C19 0.028(10) 0.061(15) 0.058(15) -0.046(12) 0.023(10) -0.016(10)
C20 0.038(13) 0.08(2) 0.049(15) -0.018(14) 0.005(11) -0.006(12)
C21 0.048(13) 0.08(2) 0.038(14) -0.038(14) -0.023(10) 0.003(13)
C22 0.064(17) 0.07(2) 0.11(3) -0.047(18) -0.018(16) 0.016(15)
C23 0.036(11) 0.043(14) 0.076(17) -0.020(13) -0.031(11) 0.002(10)
C24 0.044(11) 0.031(12) 0.037(13) -0.018(10) -0.007(9) -0.008(9)
C25 0.027(10) 0.024(11) 0.050(13) -0.001(10) -0.015(9) 0.000(8)
C26 0.063(14) 0.051(15) 0.042(14) -0.033(11) -0.014(11) -0.020(11)
C27 0.048(13) 0.065(17) 0.076(19) -0.022(15) -0.007(12) -0.026(12)
C28 0.078(17) 0.053(16) 0.039(15) -0.005(12) 0.010(12) -0.016(13)
C29 0.061(14) 0.035(13) 0.039(14) -0.018(10) -0.007(10) -0.014(10)
C30 0.045(12) 0.036(12) 0.025(12) -0.019(10) 0.004(9) -0.010(9)
C31 0.045(12) 0.058(15) 0.028(12) -0.013(11) -0.015(9) 0.005(10)
C32 0.039(13) 0.081(19) 0.072(19) 0.001(15) 0.019(12) -0.032(12)
C33 0.013(10) 0.09(2) 0.082(19) -0.040(16) -0.016(11) 0.004(11)
C34 0.050(14) 0.038(14) 0.071(17) 0.001(12) -0.026(12) -0.012(10)
C35 0.052(13) 0.021(11) 0.061(16) -0.018(11) 0.016(11) -0.015(9)
C36 0.042(11) 0.071(16) 0.013(11) -0.004(10) 0.002(8) -0.035(11)
C37 0.027(11) 0.072(17) 0.043(15) -0.007(13) 0.008(10) 0.009(10)
C38 0.062(17) 0.10(2) 0.061(19) -0.036(17) -0.009(13) -0.011(15)
C39 0.081(18) 0.09(2) 0.025(13) -0.022(13) -0.008(12) -0.037(15)
C40 0.09(2) 0.07(2) 0.061(19) -0.019(16) -0.019(15) -0.015(15)
C41 0.072(17) 0.044(16) 0.08(2) -0.037(14) -0.031(14) 0.021(12)
C42 0.044(12) 0.044(14) 0.070(17) -0.001(12) -0.026(11) -0.014(10)
C43 0.11(2) 0.044(15) 0.063(17) -0.015(12) -0.012(14) -0.056(14)
C44 0.13(3) 0.09(2) 0.09(2) -0.033(19) -0.04(2) -0.05(2)
C45 0.048(13) 0.065(17) 0.084(19) -0.008(14) -0.017(12) -0.044(12)
C46 0.044(13) 0.09(2) 0.060(17) -0.020(15) -0.013(11) -0.012(13)
C47 0.042(13) 0.065(17) 0.08(2) -0.018(15) 0.003(12) -0.018(12)
C48 0.052(14) 0.051(15) 0.074(19) -0.020(14) -0.018(12) -0.007(11)
C49 0.061(15) 0.072(18) 0.034(13) 0.009(12) -0.010(11) -0.027(13)
O1 0.026(6) 0.038(8) 0.032(8) -0.002(6) -0.003(5) -0.011(5)
O2 0.018(6) 0.029(7) 0.041(8) -0.008(6) -0.006(5) -0.007(5)
O3 0.031(7) 0.028(8) 0.047(9) -0.009(6) -0.002(6) -0.002(6)
O4 0.024(6) 0.018(7) 0.044(8) -0.012(6) 0.004(5) -0.003(5)
O5 0.030(7) 0.033(8) 0.039(8) -0.011(6) -0.003(6) -0.005(6)
O6 0.042(7) 0.038(8) 0.034(8) -0.006(6) 0.004(6) -0.011(6)
O7 0.040(7) 0.042(9) 0.031(8) -0.024(7) 0.002(6) 0.000(6)
O8 0.045(8) 0.028(8) 0.040(9) -0.006(7) -0.005(6) -0.003(6)
O11 0.016(6) 0.029(7) 0.052(9) -0.012(6) -0.001(5) 0.000(5)
O12 0.050(8) 0.030(8) 0.036(8) -0.005(6) -0.005(6) -0.012(6)
O13 0.025(6) 0.029(7) 0.055(9) -0.013(7) 0.002(6) -0.011(5)
O14 0.032(7) 0.041(8) 0.061(9) -0.021(7) -0.006(6) -0.019(6)
O15 0.048(9) 0.046(9) 0.062(11) -0.024(8) 0.013(8) -0.008(7)
09 0.020(6) 0.037(8) 0.041(8) -0.013(6) -0.001(5) -0.004(5)
010 0.031(7) 0.043(8) 0.039(8) -0.010(7) -0.001(6) -0.015(6)
P1 0.025(2) 0.031(3) 0.040(3) -0.013(2) 0.002(2) -0.008(2)
P2 0.029(2) 0.032(3) 0.032(3) -0.010(2) -0.001(2) -0.007(2)
P3 0.027(2) 0.037(3) 0.036(3) -0.015(3) 0.001(2) -0.010(2)
Zn1 0.0266(11) 0.0407(14) 0.0427(15) -0.0197(11) -0.0005(9) -0.0108(10)
Zn2 0.0298(11) 0.0341(13) 0.0451(15) -0.0183(11) 0.0013(10) -0.0096(9)
Zn3 0.0293(11) 0.0368(14) 0.0422(15) -0.0098(11) -0.0023(10) -0.0092(10)
Zn4 0.0296(11) 0.0407(14) 0.0415(15) -0.0139(11) -0.0010(9) -0.0120(10)
Zn5 0.0343(12) 0.0438(15) 0.0476(15) -0.0218(12) 0.0004(10) -0.0155(10)

loop_
_atom_type_symbol
_atom_type_description
_atom_type_scat_dispersion_real
_atom_type_scat_dispersion_imag
_atom_type_scat_source
C C 0.0033 0.0016 'International Tables Vol C Tables 4.2.6.8 and 6.1.1.4'
H H 0.0000 0.0000 'International Tables Vol C Tables 4.2.6.8 and 6.1.1.4'
O O 0.0106 0.0060 'International Tables Vol C Tables 4.2.6.8 and 6.1.1.4'
P P 0.1023 0.0942 'International Tables Vol C Tables 4.2.6.8 and 6.1.1.4'
Zn Zn 0.2839 1.4301 'International Tables Vol C Tables 4.2.6.8 and 6.1.1.4'

loop_
_geom_angle_atom_site_label_1
_geom_angle_atom_site_label_2
_geom_angle_atom_site_label_3
_geom_angle
Zn1 C1 H1A 109.5
Zn1 C1 H1B 109.5
H1A C1 H1B 109.5
Zn1 C1 H1C 109.5
H1A C1 H1C 109.5
H1B C1 H1C 109.5
Zn2 C2 H2A 109.5
Zn2 C2 H2B 109.5
H2A C2 H2B 109.5
Zn2 C2 H2C 109.5
H2A C2 H2C 109.5
H2B C2 H2C 109.5
Zn3 C3 H3A 109.5
Zn3 C3 H3B 109.5
H3A C3 H3B 109.5
Zn3 C3 H3C 109.5
H3A C3 H3C 109.5
H3B C3 H3C 109.5
Zn4 C4 H4A 109.5
Zn4 C4 H4B 109.5
H4A C4 H4B 109.5
Zn4 C4 H4C 109.5
H4A C4 H4C 109.5
H4B C4 H4C 109.5
Zn5 C5 H5A 109.5
Zn5 C5 H5B 109.5
H5A C5 H5B 109.5
Zn5 C5 H5C 109.5
H5A C5 H5C 109.5
H5B C5 H5C 109.5
C7 C6 O3 123.1(16)
C7 C6 C11 118.8(18)
O3 C6 C11 118.0(18)
C6 C7 C8 122.3(19)
C6 C7 H7 118.9
C8 C7 H7 118.9
C7 C8 C9 119(2)
C7 C8 H8 120.5
C9 C8 H8 120.5
C10 C9 C8 121(2)
C10 C9 H9 119.5
C8 C9 H9 119.5
C9 C10 C11 119.1(19)
C9 C10 H10 120.4
C11 C10 H10 120.4
C10 C11 C6 120(2)
C10 C11 H11 120.1
C6 C11 H11 120.1
C13 C12 C17 120(2)
C13 C12 O4 117.5(18)
C17 C12 O4 122.5(19)
C12 C13 C14 119(2)
C12 C13 H13 120.6
C14 C13 H13 120.6
C15 C14 C13 122.1(19)
C15 C14 H14 118.9
C13 C14 H14 118.9
C16 C15 C14 118(2)
C16 C15 H15 120.8
C14 C15 H15 120.8
C15 C16 C17 122(2)
C15 C16 H16 119.2
C17 C16 H16 119.2
C16 C17 C12 119(2)
C16 C17 H17 120.5
C12 C17 H17 120.5
C23 C18 C19 121.8(19)
C23 C18 O7 118(2)
C19 C18 O7 119.8(18)
C18 C19 C20 120(2)
C18 C19 H19 120.0
C20 C19 H19 120.0
C21 C20 C19 119(3)
C21 C20 H20 120.4
C19 C20 H20 120.4
C20 C21 C22 123(2)
C20 C21 H21 118.5
C22 C21 H21 118.5
C21 C22 C23 117(2)
C21 C22 H22 121.4
C23 C22 H22 121.4
C18 C23 C22 119(2)
C18 C23 H23 120.7
C22 C23 H23 120.7
C25 C24 C29 121(2)
C25 C24 O8 124.2(18)
C29 C24 O8 114.4(18)
C24 C25 C26 118.9(19)
C24 C25 H25 120.5
C26 C25 H25 120.5
C27 C26 C25 123(2)
C27 C26 H26 118.6
C25 C26 H26 118.6
C26 C27 C28 116(2)
C26 C27 H27 121.9
C28 C27 H27 121.9
C29 C28 C27 122(2)
C29 C28 H28 119.2
C27 C28 H28 119.2
C24 C29 C28 119(2)
C24 C29 H29 120.5
C28 C29 H29 120.5
C31 C30 C35 120.3(19)
C31 C30 O11 121.0(17)
C35 C30 O11 118.3(17)
C30 C31 C32 121(2)
C30 C31 H31 119.6
C32 C31 H31 119.6
C31 C32 C33 117.9(18)
C31 C32 H32 121.0
C33 C32 H32 121.0
C34 C33 C32 119.6(19)
C34 C33 H33 120.2
C32 C33 H33 120.2
C33 C34 C35 122(2)
C33 C34 H34 118.9
C35 C34 H34 118.9
C34 C35 C30 119.1(19)
C34 C35 H35 120.4
C30 C35 H35 120.4
C37 C36 C41 123(2)
C37 C36 O12 120(2)
C41 C36 O12 117.1(19)
C38 C37 C36 118(2)
C38 C37 H37 120.9
C36 C37 H37 120.9
C39 C38 C37 123(3)
C39 C38 H38 118.4
C37 C38 H38 118.4
C38 C39 C40 116(3)
C38 C39 H39 122.1
C40 C39 H39 122.1
C39 C40 C41 125(3)
C39 C40 H40 117.4
C41 C40 H40 117.4
C36 C41 C40 114(2)
C36 C41 H41 122.9
C40 C41 H41 122.9
O14 C42 C43 109.2(18)
O14 C42 H42A 109.8
C43 C42 H42A 109.8
O14 C42 H42B 109.8
C43 C42 H42B 109.8
H42A C42 H42B 108.3
C44 C43 C42 100(2)
C44 C43 H43A 111.9
C42 C43 H43A 111.9
C44 C43 H43B 111.9
C42 C43 H43B 111.9
H43A C43 H43B 109.6
C43 C44 C45 108(2)
C43 C44 H44A 110.1
C45 C44 H44A 110.1
C43 C44 H44B 110.1
C45 C44 H44B 110.1
H44A C44 H44B 108.4
O14 C45 C44 102.5(18)
O14 C45 H45A 111.3
C44 C45 H45A 111.3
O14 C45 H45B 111.3
C44 C45 H45B 111.3
H45A C45 H45B 109.2
O15 C46 C47 106(2)
O15 C46 H46A 110.6
C47 C46 H46A 110.6
O15 C46 H46B 110.6
C47 C46 H46B 110.6
H46A C46 H46B 108.7
C48 C47 C46 101.9(18)
C48 C47 H47A 111.4
C46 C47 H47A 111.4
C48 C47 H47B 111.4
C46 C47 H47B 111.4
H47A C47 H47B 109.2
C47 C48 C49 105.5(18)
C47 C48 H48A 110.6
C49 C48 H48A 110.6
C47 C48 H48B 110.6
C49 C48 H48B 110.6
H48A C48 H48B 108.8
O15 C49 C48 103.4(18)
O15 C49 H49A 111.1
C48 C49 H49A 111.1
O15 C49 H49B 111.1
C48 C49 H49B 111.1
H49A C49 H49B 109.0
P1 O1 Zn1 140.3(7)
P1 O2 Zn2 136.2(7)
P1 O2 Zn3 128.8(7)
Zn2 O2 Zn3 90.8(4)
C6 O3 P1 121.8(11)
C12 O4 P1 125.6(11)
P2 O5 Zn1 134.6(8)
P2 O6 Zn2 138.0(7)
P2 O6 Zn4 131.2(8)
Zn2 O6 Zn4 90.5(5)
C18 O7 P2 121.4(12)
C24 O8 P2 122.6(13)
C30 O11 P3 122.8(12)
C36 O12 P3 120.0(11)
Zn4 O13 Zn5 124.3(6)
Zn4 O13 Zn3 102.6(6)
Zn5 O13 Zn3 111.8(6)
Zn4 O13 Zn2 101.5(6)
Zn5 O13 Zn2 113.2(6)
Zn3 O13 Zn2 100.3(5)
C45 O14 C42 108.7(16)
C45 O14 Zn5 114.4(13)
C42 O14 Zn5 119.0(11)
C46 O15 C49 110.5(16)
C46 O15 Zn5 127.5(13)
C49 O15 Zn5 122.0(13)
P3 09 Zn3 133.2(8)
P3 09 Zn4 133.1(8)
Zn3 09 Zn4 89.5(5)
P3 010 Zn1 138.9(8)
O1 P1 O2 117.5(7)
O1 P1 O3 114.1(8)
O2 P1 O3 103.6(7)
O1 P1 O4 111.1(7)
O2 P1 O4 109.3(7)
O3 P1 O4 99.5(6)
O5 P2 O6 117.9(8)
O5 P2 O8 105.9(8)
O6 P2 O8 110.7(8)
O5 P2 O7 110.2(7)
O6 P2 O7 105.3(7)
O8 P2 O7 106.3(7)
010 P3 09 120.5(7)
010 P3 O11 104.4(7)
09 P3 O11 109.5(7)
010 P3 O12 110.4(8)
09 P3 O12 104.8(7)
O11 P3 O12 106.6(7)
C1 Zn1 010 120.1(7)
C1 Zn1 O1 119.9(8)
010 Zn1 O1 95.2(5)
C1 Zn1 O5 118.5(8)
010 Zn1 O5 101.1(5)
O1 Zn1 O5 97.1(5)
C2 Zn2 O13 131.1(8)
C2 Zn2 O2 125.5(7)
O13 Zn2 O2 84.6(4)
C2 Zn2 O6 125.9(8)
O13 Zn2 O6 84.1(5)
O2 Zn2 O6 91.8(5)
C2 Zn2 Zn3 143.6(7)
O13 Zn2 Zn3 39.2(3)
O2 Zn2 Zn3 45.6(3)
O6 Zn2 Zn3 90.4(3)
C2 Zn2 Zn4 142.4(6)
O13 Zn2 Zn4 38.6(4)
O2 Zn2 Zn4 91.8(3)
O6 Zn2 Zn4 45.9(3)
Zn3 Zn2 Zn4 59.90(7)
O13 Zn3 C3 135.6(8)
O13 Zn3 09 84.2(5)
C3 Zn3 09 125.6(8)
O13 Zn3 O2 83.8(4)
C3 Zn3 O2 118.9(7)
09 Zn3 O2 96.4(4)
O13 Zn3 Zn2 40.5(3)
C3 Zn3 Zn2 140.7(7)
09 Zn3 Zn2 93.5(3)
O2 Zn3 Zn2 43.5(3)
O13 Zn3 Zn4 38.6(4)
C3 Zn3 Zn4 150.3(6)
09 Zn3 Zn4 45.6(4)
O2 Zn3 Zn4 90.8(3)
Zn2 Zn3 Zn4 60.43(7)
O13 Zn4 C4 149.1(8)
O13 Zn4 09 83.6(5)
C4 Zn4 09 114.7(7)
O13 Zn4 O6 83.1(5)
C4 Zn4 O6 118.2(7)
09 Zn4 O6 93.5(5)
O13 Zn4 Zn3 38.7(4)
C4 Zn4 Zn3 149.8(6)
09 Zn4 Zn3 44.9(3)
O6 Zn4 Zn3 88.6(3)
O13 Zn4 Zn2 40.0(3)
C4 Zn4 Zn2 150.1(6)
09 Zn4 Zn2 92.4(3)
O6 Zn4 Zn2 43.6(4)
Zn3 Zn4 Zn2 59.67(7)
O13 Zn5 C5 137.7(8)
O13 Zn5 O15 97.3(6)
C5 Zn5 O15 108.3(9)
O13 Zn5 O14 97.3(5)
C5 Zn5 O14 115.1(8)
O15 Zn5 O14 90.4(5)

loop_
_geom_bond_atom_site_label_1
_geom_bond_atom_site_label_2
_geom_bond_distance
C1 Zn1 1.91(2)
C1 H1A 0.9600
C1 H1B 0.9600
C1 H1C 0.9600
C2 Zn2 1.95(2)
C2 H2A 0.9600
C2 H2B 0.9600
C2 H2C 0.9600
C3 Zn3 1.94(2)
C3 H3A 0.9600
C3 H3B 0.9600
C3 H3C 0.9600
C4 Zn4 1.951(18)
C4 H4A 0.9600
C4 H4B 0.9600
C4 H4C 0.9600
C5 Zn5 1.97(2)
C5 H5A 0.9600
C5 H5B 0.9600
C5 H5C 0.9600
C6 C7 1.34(3)
C6 O3 1.38(2)
C6 C11 1.42(2)
C7 C8 1.37(3)
C7 H7 0.9300
C8 C9 1.40(3)
C8 H8 0.9300
C9 C10 1.36(3)
C9 H9 0.9300
C10 C11 1.39(3)
C10 H10 0.9300
C11 H11 0.9300
C12 C13 1.38(3)
C12 C17 1.39(3)
C12 O4 1.40(2)
C13 C14 1.38(3)
C13 H13 0.9300
C14 C15 1.37(3)
C14 H14 0.9300
C15 C16 1.36(3)
C15 H15 0.9300
C16 C17 1.38(3)
C16 H16 0.9300
C17 H17 0.9300
C18 C23 1.32(3)
C18 C19 1.36(3)
C18 O7 1.39(2)
C19 C20 1.39(3)
C19 H19 0.9300
C20 C21 1.30(3)
C20 H20 0.9300
C21 C22 1.38(4)
C21 H21 0.9300
C22 C23 1.43(3)
C22 H22 0.9300
C23 H23 0.9300
C24 C25 1.36(3)
C24 C29 1.37(3)
C24 O8 1.39(2)
C25 C26 1.39(3)
C25 H25 0.9300
C26 C27 1.38(3)
C26 H26 0.9300
C27 C28 1.40(3)
C27 H27 0.9300
C28 C29 1.40(3)
C28 H28 0.9300
C29 H29 0.9300
C30 C31 1.34(3)
C30 C35 1.37(3)
C30 O11 1.40(2)
C31 C32 1.39(3)
C31 H31 0.9300
C32 C33 1.40(3)
C32 H32 0.9300
C33 C34 1.33(3)
C33 H33 0.9300
C34 C35 1.36(3)
C34 H34 0.9300
C35 H35 0.9300
C36 C37 1.37(3)
C36 C41 1.37(3)
C36 O12 1.42(2)
C37 C38 1.36(4)
C37 H37 0.9300
C38 C39 1.35(3)
C38 H38 0.9300
C39 C40 1.37(3)
C39 H39 0.9300
C40 C41 1.39(4)
C40 H40 0.9300
C41 H41 0.9300
C42 O14 1.45(2)
C42 C43 1.46(3)
C42 H42A 0.9700
C42 H42B 0.9700
C43 C44 1.45(3)
C43 H43A 0.9700
C43 H43B 0.9700
C44 C45 1.50(3)
C44 H44A 0.9700
C44 H44B 0.9700
C45 O14 1.41(2)
C45 H45A 0.9700
C45 H45B 0.9700
C46 O15 1.43(3)
C46 C47 1.51(3)
C46 H46A 0.9700
C46 H46B 0.9700
C47 C48 1.48(3)
C47 H47A 0.9700
C47 H47B 0.9700
C48 C49 1.51(3)
C48 H48A 0.9700
C48 H48B 0.9700
C49 O15 1.46(2)
C49 H49A 0.9700
C49 H49B 0.9700
O1 P1 1.472(13)
O1 Zn1 2.034(13)
O2 P1 1.524(12)
O2 Zn2 2.080(12)
O2 Zn3 2.159(10)
O3 P1 1.580(12)
O4 P1 1.588(12)
O5 P2 1.475(14)
O5 Zn1 2.036(13)
O6 P2 1.476(14)
O6 Zn2 2.098(13)
O6 Zn4 2.187(12)
O7 P2 1.600(12)
O8 P2 1.590(13)
O11 P3 1.598(12)
O12 P3 1.602(13)
O13 Zn4 1.937(13)
O13 Zn5 1.939(13)
O13 Zn3 1.941(12)
O13 Zn2 1.994(11)
O14 Zn5 2.154(13)
O15 Zn5 2.093(13)
09 P3 1.483(14)
09 Zn3 2.137(13)
09 Zn4 2.162(13)
010 P3 1.482(13)
010 Zn1 2.015(12)
Zn2 Zn3 3.020(3)
Zn2 Zn4 3.043(3)
Zn3 Zn4 3.027(3)
